data_7048173
loop_
_publ_author_name
'Mandal, Leena'
'Biswas, Soumava'
'Cosquer, Goulven'
'Shen, Yongbing'
'Yamashita, Masahiro'

_publ_section_title
;
 Anion-driven structures and SMM behavior of dinuclear terbium and
 ytterbium complexes.
;
_journal_issue 48
_journal_name_full 'Dalton transactions (Cambridge, England : 2003)'
_journal_page_first 17493
_journal_page_last 17499
_journal_paper_doi 10.1039/c8dt04049d
_journal_volume 47
_journal_year 2018
_chemical_formula_sum 'C40 H36 N10 O22 Yb2'
_chemical_formula_weight 1354.87
_space_group_crystal_system monoclinic
_space_group_IT_number 14
_space_group_name_Hall '-P 2yn'
_space_group_name_H-M_alt 'P 1 21/n 1'
_symmetry_space_group_name_Hall '-P 2yn'
_symmetry_space_group_name_H-M 'P 1 21/n 1'
_atom_sites_solution_hydrogens mixed
_audit_creation_method SHELXL-2014/7
_audit_update_record
;
2018-11-13 deposited with the CCDC.
2018-11-19 downloaded from the CCDC.
;
_cell_angle_alpha 90
_cell_angle_beta 110.001(3)
_cell_angle_gamma 90
_cell_formula_units_Z 2
_cell_length_a 10.600(3)
_cell_length_b 18.102(4)
_cell_length_c 12.383(3)
_cell_measurement_reflns_used 5387
_cell_measurement_temperature 100(2)
_cell_measurement_theta_max 27.4932
_cell_measurement_theta_min 3.0411
_cell_volume 2232.8(10)
_computing_cell_refinement 'CrystalClear (Rigaku Inc., 2008)'
_computing_data_collection 'CrystalClear (Rigaku Inc., 2008)'
_computing_data_reduction 'CrystalClear (Rigaku Inc., 2008), SORTAV (Blessing, 1995)'
_computing_structure_refinement 'SHELXL-2014/7 (Sheldrick, 2014)'
_computing_structure_solution 'SIR92 (Altomare et al, 1994)'
_diffrn_ambient_temperature 100(2)
_diffrn_measured_fraction_theta_full 0.989
_diffrn_measured_fraction_theta_max 0.977
_diffrn_measurement_device_type 'Rigaku Saturn 724+'
_diffrn_radiation_type MoK\a
_diffrn_radiation_wavelength 0.71073
_diffrn_reflns_av_R_equivalents 0.0431
_diffrn_reflns_av_unetI/netI 0.0852
_diffrn_reflns_Laue_measured_fraction_full 0.989
_diffrn_reflns_Laue_measured_fraction_max 0.977
_diffrn_reflns_limit_h_max 13
_diffrn_reflns_limit_h_min -8
_diffrn_reflns_limit_k_max 22
_diffrn_reflns_limit_k_min -15
_diffrn_reflns_limit_l_max 15
_diffrn_reflns_limit_l_min -16
_diffrn_reflns_number 8887
_diffrn_reflns_point_group_measured_fraction_full 0.989
_diffrn_reflns_point_group_measured_fraction_max 0.977
_diffrn_reflns_theta_full 25.242
_diffrn_reflns_theta_max 27.486
_diffrn_reflns_theta_min 4.022
_exptl_absorpt_coefficient_mu 4.263
_exptl_absorpt_correction_T_max 1.0000
_exptl_absorpt_correction_T_min 0.7746
_exptl_absorpt_correction_type multi-scan
_exptl_absorpt_process_details '(Higashi, 1995)'
_exptl_crystal_colour Yellow
_exptl_crystal_density_diffrn 2.015
_exptl_crystal_description Block
_exptl_crystal_F_000 1324
_exptl_crystal_size_max 0.200
_exptl_crystal_size_mid 0.100
_exptl_crystal_size_min 0.050
_refine_diff_density_max 1.964
_refine_diff_density_min -1.029
_refine_diff_density_rms 0.172
_refine_ls_extinction_method none
_refine_ls_goodness_of_fit_ref 1.006
_refine_ls_hydrogen_treatment mixed
_refine_ls_matrix_type full
_refine_ls_number_parameters 344
_refine_ls_number_reflns 5008
_refine_ls_number_restraints 2
_refine_ls_restrained_S_all 1.006
_refine_ls_R_factor_all 0.0452
_refine_ls_R_factor_gt 0.0316
_refine_ls_shift/su_max 0.001
_refine_ls_shift/su_mean 0.000
_refine_ls_structure_factor_coef Fsqd
_refine_ls_weighting_details 'w=1/[\s^2^(Fo^2^)+(0.0030P)^2^+0.0500P] where P=(Fo^2^+2Fc^2^)/3'
_refine_ls_weighting_scheme calc
_refine_ls_wR_factor_gt 0.0640
_refine_ls_wR_factor_ref 0.0675
_reflns_Friedel_coverage 0.000
_reflns_number_gt 3485
_reflns_number_total 5008
_reflns_threshold_expression 'I > 2\s(I)'
_cod_data_source_file c8dt04049d2.cif
_cod_data_source_block 3
_cod_depositor_comments
;
The following automatic conversions were performed:

'_exptl_absorpt_correction_type' value 'Multi-scan' changed to
'multi-scan' according to
/home/data/users/saulius/crontab/automatic-downloads/rss-feeds/RSC/lib/dictionaries/cif_core.dic
dictionary named 'cif_core.dic' version 2.4.2 from 2011-04-26.

Automatic conversion script
Id: cif_fix_values 4973 2017-02-22 13:04:09Z antanas 

 Adding full bibliography for 7048169--7048173.cif.
;
_cod_database_code 7048173
_shelx_shelxl_version_number 2014/7
_shelx_space_group_comment
;
The symmetry employed for this shelxl refinement is uniquely defined
by the following loop, which should always be used as a source of
symmetry information in preference to the above space-group names.
They are only intended as comments.
;
_shelx_estimated_absorpt_t_min 0.483
_shelx_estimated_absorpt_t_max 0.815

loop_
_space_group_symop_operation_xyz
'x, y, z'
'-x+1/2, y+1/2, -z+1/2'
'-x, -y, -z'
'x-1/2, -y-1/2, z-1/2'

loop_
_atom_site_label
_atom_site_type_symbol
_atom_site_fract_x
_atom_site_fract_y
_atom_site_fract_z
_atom_site_U_iso_or_equiv
_atom_site_adp_type
_atom_site_occupancy
_atom_site_site_symmetry_order
_atom_site_calc_flag
_atom_site_refinement_flags_posn
_atom_site_refinement_flags_adp
Yb1 Yb 0.61543(2) 1.02151(2) 0.15345(2) 0.01330(7) Uani 1 1 d . .
O3 O 0.7997(3) 1.10531(18) 0.1936(3) 0.0215(8) Uani 1 1 d . .
O6 O 0.8287(3) 0.95378(18) 0.1908(3) 0.0190(8) Uani 1 1 d . .
O1 O 0.6014(3) 0.97645(16) -0.0231(3) 0.0113(7) Uani 1 1 d . .
O10 O 0.4962(3) 0.95875(18) 0.2655(3) 0.0198(8) Uani 1 1 d . .
O4 O 0.6256(4) 1.13755(18) 0.0508(3) 0.0230(8) Uani 1 1 d . .
O9 O 0.5849(3) 0.88758(18) 0.1713(3) 0.0206(8) Uani 1 1 d . .
O7 O 0.7744(3) 0.98830(18) 0.3356(3) 0.0241(9) Uani 1 1 d . .
O8 O 0.9586(4) 0.9251(2) 0.3653(3) 0.0333(10) Uani 1 1 d . .
O2 O 0.5555(3) 1.10507(18) 0.2518(3) 0.0194(8) Uani 1 1 d . .
O11 O 0.4624(4) 0.8397(2) 0.2640(4) 0.0371(11) Uani 1 1 d . .
O5 O 0.7870(4) 1.2166(2) 0.1236(4) 0.0394(11) Uani 1 1 d . .
N1 N 0.6828(4) 0.8309(2) -0.0045(4) 0.0176(10) Uani 1 1 d D .
C10 C 0.6286(6) 0.7108(3) 0.0531(5) 0.0306(14) Uani 1 1 d . .
H10A H 0.5931 0.7410 0.1018 0.046 Uiso 1 1 calc R U
H10B H 0.6862 0.6719 0.0997 0.046 Uiso 1 1 calc R U
H10C H 0.5540 0.6883 -0.0084 0.046 Uiso 1 1 calc R U
N4 N 0.8563(4) 0.9547(2) 0.2980(4) 0.0230(10) Uani 1 1 d . .
N5 N 0.5110(4) 0.8928(2) 0.2338(4) 0.0234(11) Uani 1 1 d . .
C7 C 0.8766(5) 0.7820(3) -0.0831(5) 0.0247(13) Uani 1 1 d . .
H7 H 0.9434 0.7635 -0.1111 0.030 Uiso 1 1 calc R U
C3 C 0.8882(5) 0.9843(3) -0.1270(4) 0.0215(12) Uani 1 1 d . .
H3 H 0.9385 1.0203 -0.1508 0.026 Uiso 1 1 calc R U
C2 C 0.7810(5) 1.0071(3) -0.0916(4) 0.0154(11) Uani 1 1 d . .
H2 H 0.7584 1.0580 -0.0939 0.018 Uiso 1 1 calc R U
C8 C 0.8078(6) 0.7337(3) -0.0401(5) 0.0301(15) Uani 1 1 d . .
H8A H 0.8273 0.6824 -0.0385 0.036 Uiso 1 1 calc R U
C1 C 0.7096(4) 0.9568(2) -0.0541(4) 0.0122(10) Uani 1 1 d . .
N3 N 0.7401(4) 1.1559(3) 0.1227(4) 0.0236(10) Uani 1 1 d . .
C4 C 0.9204(5) 0.9121(3) -0.1275(5) 0.0250(13) Uani 1 1 d . .
H4 H 0.9898 0.8976 -0.1553 0.030 Uiso 1 1 calc R U
C9 C 0.7090(5) 0.7585(3) 0.0018(5) 0.0221(12) Uani 1 1 d . .
C5 C 0.8523(5) 0.8587(3) -0.0874(4) 0.0214(12) Uani 1 1 d . .
C6 C 0.7463(5) 0.8825(3) -0.0493(4) 0.0153(11) Uani 1 1 d . .
C11 C 0.4961(5) 1.1623(3) 0.2790(5) 0.0174(11) Uani 1 1 d . .
C16 C 0.4014(5) 1.1482(3) 0.3360(5) 0.0167(11) Uani 1 1 d . .
C12 C 0.5177(5) 1.2358(3) 0.2600(4) 0.0187(12) Uani 1 1 d . .
H12 H 0.5803 1.2476 0.2231 0.022 Uiso 1 1 calc R U
N2 N 0.3789(4) 1.0766(2) 0.3589(4) 0.0156(9) Uani 1 1 d D .
C20 C 0.2783(5) 0.9745(3) 0.4270(5) 0.0250(12) Uani 1 1 d . .
H19A H 0.3244 0.9463 0.3840 0.038 Uiso 1 1 calc R U
H19B H 0.1831 0.9610 0.4002 0.038 Uiso 1 1 calc R U
H19C H 0.3187 0.9633 0.5091 0.038 Uiso 1 1 calc R U
C13 C 0.4511(6) 1.2927(3) 0.2930(5) 0.0227(12) Uani 1 1 d . .
H13 H 0.4705 1.3424 0.2796 0.027 Uiso 1 1 calc R U
C19 C 0.2919(5) 1.0557(3) 0.4081(4) 0.0206(12) Uani 1 1 d . .
C15 C 0.3316(5) 1.2048(3) 0.3691(5) 0.0207(12) Uani 1 1 d . .
C18 C 0.2176(5) 1.1098(3) 0.4386(5) 0.0258(13) Uani 1 1 d . .
H18 H 0.1542 1.0964 0.4739 0.031 Uiso 1 1 calc R U
C14 C 0.3572(5) 1.2784(3) 0.3449(5) 0.0251(13) Uani 1 1 d . .
H14 H 0.3100 1.3180 0.3643 0.030 Uiso 1 1 calc R U
C17 C 0.2358(5) 1.1825(3) 0.4176(5) 0.0267(13) Uani 1 1 d . .
H17 H 0.1822 1.2189 0.4365 0.032 Uiso 1 1 calc R U
H2A H 0.431(4) 1.044(2) 0.345(5) 0.024(16) Uiso 1 1 d D .
H1A H 0.625(4) 0.844(3) 0.023(4) 0.024(16) Uiso 1 1 d D .

loop_
_atom_site_aniso_label
_atom_site_aniso_U_11
_atom_site_aniso_U_22
_atom_site_aniso_U_33
_atom_site_aniso_U_23
_atom_site_aniso_U_13
_atom_site_aniso_U_12
Yb1 0.01296(11) 0.01546(12) 0.01335(11) -0.00026(10) 0.00691(8) 0.00146(10)
O3 0.0145(18) 0.0194(19) 0.031(2) 0.0041(17) 0.0090(17) -0.0002(16)
O6 0.0169(18) 0.026(2) 0.015(2) 0.0004(16) 0.0077(15) 0.0042(15)
O1 0.0071(15) 0.0121(16) 0.0156(19) -0.0007(14) 0.0050(13) 0.0017(14)
O10 0.0188(19) 0.019(2) 0.027(2) 0.0004(16) 0.0138(17) 0.0020(15)
O4 0.024(2) 0.027(2) 0.016(2) 0.0003(17) 0.0044(17) -0.0016(17)
O9 0.0201(19) 0.025(2) 0.019(2) 0.0028(16) 0.0090(17) 0.0048(16)
O7 0.026(2) 0.032(2) 0.020(2) -0.0004(17) 0.0158(18) 0.0057(18)
O8 0.023(2) 0.052(3) 0.023(2) 0.008(2) 0.0044(18) 0.011(2)
O2 0.0211(19) 0.0207(19) 0.019(2) -0.0042(16) 0.0107(17) 0.0046(16)
O11 0.033(2) 0.027(2) 0.057(3) 0.017(2) 0.023(2) -0.006(2)
O5 0.043(3) 0.028(2) 0.044(3) 0.009(2) 0.011(2) -0.019(2)
N1 0.017(2) 0.016(2) 0.021(3) -0.0038(19) 0.008(2) 0.0031(19)
C10 0.036(4) 0.018(3) 0.030(4) -0.004(3) 0.001(3) -0.002(3)
N4 0.014(2) 0.032(3) 0.023(3) 0.003(2) 0.006(2) 0.006(2)
N5 0.019(2) 0.028(3) 0.025(3) 0.007(2) 0.010(2) 0.004(2)
C7 0.015(3) 0.040(3) 0.016(3) -0.008(3) 0.001(2) 0.015(3)
C3 0.012(2) 0.040(3) 0.014(3) 0.002(2) 0.005(2) -0.008(3)
C2 0.010(2) 0.024(3) 0.011(3) 0.000(2) 0.002(2) -0.002(2)
C8 0.029(3) 0.018(3) 0.035(4) -0.013(3) -0.001(3) 0.011(3)
C1 0.008(2) 0.015(2) 0.011(3) -0.0003(19) -0.0001(19) 0.0042(19)
N3 0.023(3) 0.027(3) 0.023(3) -0.001(2) 0.010(2) -0.008(2)
C4 0.010(3) 0.051(4) 0.016(3) 0.001(3) 0.006(2) 0.004(3)
C9 0.023(3) 0.016(3) 0.020(3) -0.004(2) -0.002(2) 0.006(2)
C5 0.015(3) 0.036(3) 0.009(3) -0.006(2) 0.001(2) 0.011(2)
C6 0.008(2) 0.020(3) 0.016(3) -0.002(2) 0.002(2) 0.002(2)
C11 0.013(3) 0.022(3) 0.015(3) -0.003(2) 0.002(2) -0.002(2)
C16 0.017(3) 0.014(3) 0.019(3) -0.008(2) 0.007(2) -0.003(2)
C12 0.017(3) 0.021(3) 0.019(3) -0.005(2) 0.008(2) -0.004(2)
N2 0.010(2) 0.019(2) 0.020(3) -0.0013(19) 0.0072(18) 0.0032(19)
C20 0.027(3) 0.033(3) 0.017(3) -0.002(3) 0.012(2) -0.005(3)
C13 0.036(3) 0.017(3) 0.011(3) 0.000(2) 0.002(2) 0.000(3)
C19 0.022(3) 0.031(3) 0.010(3) 0.001(2) 0.006(2) -0.004(3)
C15 0.022(3) 0.026(3) 0.014(3) -0.004(2) 0.006(2) 0.005(2)
C18 0.018(3) 0.040(4) 0.024(3) -0.004(3) 0.013(3) 0.000(3)
C14 0.025(3) 0.015(3) 0.035(4) -0.005(2) 0.010(3) 0.008(2)
C17 0.024(3) 0.037(3) 0.020(3) -0.003(3) 0.009(3) 0.007(3)

loop_
_atom_type_symbol
_atom_type_description
_atom_type_scat_dispersion_real
_atom_type_scat_dispersion_imag
_atom_type_scat_source
C C 0.0033 0.0016 'International Tables Vol C Tables 4.2.6.8 and 6.1.1.4'
H H 0.0000 0.0000 'International Tables Vol C Tables 4.2.6.8 and 6.1.1.4'
N N 0.0061 0.0033 'International Tables Vol C Tables 4.2.6.8 and 6.1.1.4'
O O 0.0106 0.0060 'International Tables Vol C Tables 4.2.6.8 and 6.1.1.4'
Yb Yb -0.3850 5.5486 'International Tables Vol C Tables 4.2.6.8 and 6.1.1.4'

loop_
_geom_angle_atom_site_label_1
_geom_angle_atom_site_label_2
_geom_angle_atom_site_label_3
_geom_angle
_geom_angle_site_symmetry_1
_geom_angle_site_symmetry_3
O2 Yb1 O1 148.05(12) . .
O2 Yb1 O1 88.20(12) . 3_675
O1 Yb1 O1 67.35(12) . 3_675
O2 Yb1 O7 83.83(12) . .
O1 Yb1 O7 127.41(11) . .
O1 Yb1 O7 151.13(11) 3_675 .
O2 Yb1 O3 79.38(12) . .
O1 Yb1 O3 101.93(12) . .
O1 Yb1 O3 133.01(12) 3_675 .
O7 Yb1 O3 72.55(12) . .
O2 Yb1 O10 72.45(12) . .
O1 Yb1 O10 119.84(11) . .
O1 Yb1 O10 79.67(12) 3_675 .
O7 Yb1 O10 71.47(12) . .
O3 Yb1 O10 136.03(13) . .
O2 Yb1 O9 124.23(12) . .
O1 Yb1 O9 76.58(11) . .
O1 Yb1 O9 87.06(11) 3_675 .
O7 Yb1 O9 74.89(12) . .
O3 Yb1 O9 136.82(11) . .
O10 Yb1 O9 52.05(10) . .
O2 Yb1 O6 131.72(13) . .
O1 Yb1 O6 76.04(11) . .
O1 Yb1 O6 139.93(11) 3_675 .
O7 Yb1 O6 52.64(11) . .
O3 Yb1 O6 69.24(11) . .
O10 Yb1 O6 106.25(11) . .
O9 Yb1 O6 68.62(11) . .
O2 Yb1 O4 76.66(12) . .
O1 Yb1 O4 79.17(11) . .
O1 Yb1 O4 80.54(11) 3_675 .
O7 Yb1 O4 123.95(12) . .
O3 Yb1 O4 52.54(12) . .
O10 Yb1 O4 143.57(11) . .
O9 Yb1 O4 155.51(12) . .
O6 Yb1 O4 108.60(11) . .
O2 Yb1 Yb1 119.23(10) . 3_675
O1 Yb1 Yb1 33.86(7) . 3_675
O1 Yb1 Yb1 33.49(7) 3_675 3_675
O7 Yb1 Yb1 153.12(8) . 3_675
O3 Yb1 Yb1 122.37(9) . 3_675
O10 Yb1 Yb1 100.91(9) . 3_675
O9 Yb1 Yb1 80.23(9) . 3_675
O6 Yb1 Yb1 108.53(8) . 3_675
O4 Yb1 Yb1 77.78(9) . 3_675
N3 O3 Yb1 97.8(3) . .
N4 O6 Yb1 93.4(3) . .
C1 O1 Yb1 124.8(3) . .
C1 O1 Yb1 122.3(3) . 3_675
Yb1 O1 Yb1 112.65(12) . 3_675
N5 O10 Yb1 96.7(3) . .
N3 O4 Yb1 93.5(3) . .
N5 O9 Yb1 96.2(3) . .
N4 O7 Yb1 97.1(3) . .
C11 O2 Yb1 162.1(3) . .
C9 N1 C6 124.7(4) . .
C9 N1 H1A 115(3) . .
C6 N1 H1A 120(3) . .
C9 C10 H10A 109.5 . .
C9 C10 H10B 109.5 . .
H10A C10 H10B 109.5 . .
C9 C10 H10C 109.5 . .
H10A C10 H10C 109.5 . .
H10B C10 H10C 109.5 . .
O8 N4 O6 122.5(4) . .
O8 N4 O7 120.6(5) . .
O6 N4 O7 116.8(4) . .
O11 N5 O9 122.8(5) . .
O11 N5 O10 122.4(4) . .
O9 N5 O10 114.8(4) . .
C8 C7 C5 122.2(5) . .
C8 C7 H7 118.9 . .
C5 C7 H7 118.9 . .
C4 C3 C2 121.0(5) . .
C4 C3 H3 119.5 . .
C2 C3 H3 119.5 . .
C1 C2 C3 120.7(5) . .
C1 C2 H2 119.7 . .
C3 C2 H2 119.7 . .
C7 C8 C9 120.8(5) . .
C7 C8 H8A 119.6 . .
C9 C8 H8A 119.6 . .
C2 C1 O1 122.4(4) . .
C2 C1 C6 118.7(4) . .
O1 C1 C6 118.9(4) . .
O5 N3 O3 122.9(5) . .
O5 N3 O4 122.3(5) . .
O3 N3 O4 114.9(4) . .
C3 C4 C5 120.4(5) . .
C3 C4 H4 119.8 . .
C5 C4 H4 119.8 . .
N1 C9 C8 117.5(5) . .
N1 C9 C10 116.9(5) . .
C8 C9 C10 125.6(5) . .
C4 C5 C7 125.8(5) . .
C4 C5 C6 118.1(5) . .
C7 C5 C6 116.1(5) . .
N1 C6 C1 120.3(4) . .
N1 C6 C5 118.6(4) . .
C1 C6 C5 121.1(5) . .
O2 C11 C12 126.3(5) . .
O2 C11 C16 117.6(4) . .
C12 C11 C16 116.1(4) . .
N2 C16 C15 119.0(4) . .
N2 C16 C11 118.1(4) . .
C15 C16 C11 122.8(5) . .
C11 C12 C13 122.2(5) . .
C11 C12 H12 118.9 . .
C13 C12 H12 118.9 . .
C19 N2 C16 124.4(4) . .
C19 N2 H2A 119(3) . .
C16 N2 H2A 116(3) . .
C19 C20 H19A 109.5 . .
C19 C20 H19B 109.5 . .
H19A C20 H19B 109.5 . .
C19 C20 H19C 109.5 . .
H19A C20 H19C 109.5 . .
H19B C20 H19C 109.5 . .
C14 C13 C12 121.2(5) . .
C14 C13 H13 119.4 . .
C12 C13 H13 119.4 . .
N2 C19 C18 118.3(5) . .
N2 C19 C20 118.0(4) . .
C18 C19 C20 123.7(4) . .
C16 C15 C17 116.5(5) . .
C16 C15 C14 117.9(5) . .
C17 C15 C14 125.5(5) . .
C17 C18 C19 119.8(5) . .
C17 C18 H18 120.1 . .
C19 C18 H18 120.1 . .
C13 C14 C15 119.7(5) . .
C13 C14 H14 120.1 . .
C15 C14 H14 120.1 . .
C18 C17 C15 121.8(5) . .
C18 C17 H17 119.1 . .
C15 C17 H17 119.1 . .

loop_
_geom_bond_atom_site_label_1
_geom_bond_atom_site_label_2
_geom_bond_distance
_geom_bond_site_symmetry_2
Yb1 O2 2.169(3) .
Yb1 O1 2.291(3) .
Yb1 O1 2.313(3) 3_675
Yb1 O7 2.385(4) .
Yb1 O3 2.387(3) .
Yb1 O10 2.452(3) .
Yb1 O9 2.466(3) .
Yb1 O6 2.473(3) .
Yb1 O4 2.477(3) .
Yb1 Yb1 3.8308(9) 3_675
O3 N3 1.277(5) .
O6 N4 1.258(5) .
O1 C1 1.375(5) .
O1 Yb1 2.313(3) 3_675
O10 N5 1.283(5) .
O4 N3 1.280(5) .
O9 N5 1.279(5) .
O7 N4 1.272(5) .
O8 N4 1.241(5) .
O2 C11 1.314(6) .
O11 N5 1.208(5) .
O5 N3 1.204(5) .
N1 C9 1.338(6) .
N1 C6 1.374(6) .
N1 H1A 0.837(19) .
C10 C9 1.498(7) .
C10 H10A 0.9800 .
C10 H10B 0.9800 .
C10 H10C 0.9800 .
C7 C8 1.359(7) .
C7 C5 1.410(7) .
C7 H7 0.9500 .
C3 C4 1.352(7) .
C3 C2 1.412(6) .
C3 H3 0.9500 .
C2 C1 1.362(6) .
C2 H2 0.9500 .
C8 C9 1.392(7) .
C8 H8A 0.9500 .
C1 C6 1.395(6) .
C4 C5 1.395(7) .
C4 H4 0.9500 .
C5 C6 1.427(6) .
C11 C12 1.383(6) .
C11 C16 1.434(6) .
C16 N2 1.367(6) .
C16 C15 1.403(6) .
C12 C13 1.387(7) .
C12 H12 0.9500 .
N2 C19 1.323(6) .
N2 H2A 0.865(19) .
C20 C19 1.504(7) .
C20 H19A 0.9800 .
C20 H19B 0.9800 .
C20 H19C 0.9800 .
C13 C14 1.382(7) .
C13 H13 0.9500 .
C19 C18 1.387(7) .
C15 C17 1.405(7) .
C15 C14 1.413(7) .
C18 C17 1.367(7) .
C18 H18 0.9500 .
C14 H14 0.9500 .
C17 H17 0.9500 .

loop_
_geom_torsion_atom_site_label_1
_geom_torsion_atom_site_label_2
_geom_torsion_atom_site_label_3
_geom_torsion_atom_site_label_4
_geom_torsion
_geom_torsion_site_symmetry_1
Yb1 O6 N4 O8 178.5(4) .
Yb1 O6 N4 O7 -2.2(4) .
Yb1 O7 N4 O8 -178.4(4) .
Yb1 O7 N4 O6 2.3(4) .
Yb1 O9 N5 O11 176.9(4) .
Yb1 O9 N5 O10 -5.4(4) .
Yb1 O10 N5 O11 -176.9(4) .
Yb1 O10 N5 O9 5.5(4) .
C4 C3 C2 C1 1.7(8) .
C5 C7 C8 C9 0.1(9) .
C3 C2 C1 O1 -177.5(4) .
C3 C2 C1 C6 1.3(7) .
Yb1 O1 C1 C2 -83.3(5) .
Yb1 O1 C1 C2 90.1(5) 3_675
Yb1 O1 C1 C6 98.0(4) .
Yb1 O1 C1 C6 -88.7(5) 3_675
Yb1 O3 N3 O5 167.9(4) .
Yb1 O3 N3 O4 -11.4(4) .
Yb1 O4 N3 O5 -168.4(4) .
Yb1 O4 N3 O3 10.9(4) .
C2 C3 C4 C5 -3.3(8) .
C6 N1 C9 C8 0.1(8) .
C6 N1 C9 C10 -179.7(5) .
C7 C8 C9 N1 1.5(8) .
C7 C8 C9 C10 -178.7(5) .
C3 C4 C5 C7 -179.8(5) .
C3 C4 C5 C6 1.7(8) .
C8 C7 C5 C4 178.4(6) .
C8 C7 C5 C6 -3.1(8) .
C9 N1 C6 C1 178.6(5) .
C9 N1 C6 C5 -3.1(8) .
C2 C1 C6 N1 175.4(5) .
O1 C1 C6 N1 -5.8(7) .
C2 C1 C6 C5 -2.8(7) .
O1 C1 C6 C5 176.0(4) .
C4 C5 C6 N1 -176.9(5) .
C7 C5 C6 N1 4.4(7) .
C4 C5 C6 C1 1.3(8) .
C7 C5 C6 C1 -177.4(5) .
Yb1 O2 C11 C12 -69.6(12) .
Yb1 O2 C11 C16 111.7(10) .
O2 C11 C16 N2 0.2(7) .
C12 C11 C16 N2 -178.6(5) .
O2 C11 C16 C15 -179.9(5) .
C12 C11 C16 C15 1.3(8) .
O2 C11 C12 C13 -179.2(5) .
C16 C11 C12 C13 -0.5(8) .
C15 C16 N2 C19 2.0(8) .
C11 C16 N2 C19 -178.1(5) .
C11 C12 C13 C14 -1.3(9) .
C16 N2 C19 C18 0.2(8) .
C16 N2 C19 C20 179.7(5) .
N2 C16 C15 C17 -4.0(8) .
C11 C16 C15 C17 176.1(5) .
N2 C16 C15 C14 179.7(5) .
C11 C16 C15 C14 -0.2(8) .
N2 C19 C18 C17 -0.1(8) .
C20 C19 C18 C17 -179.6(5) .
C12 C13 C14 C15 2.4(9) .
C16 C15 C14 C13 -1.7(8) .
C17 C15 C14 C13 -177.6(6) .
C19 C18 C17 C15 -2.1(9) .
C16 C15 C17 C18 4.2(8) .
C14 C15 C17 C18 -179.8(6) .
